data_7120640
loop_
_publ_author_name
'Zhang, Jun'
'Chen, Haifeng'
'Wang, Jiwei'
'Hu, Zejun'
'Xu, Sheng'
'Shi, Min'

_publ_section_title
;
 Catalytic domino amination and oxidative coupling of gold acetylides and
 isolation of key vinylene digold intermediates as a new class of ditopic
 N-heterocyclic carbene complexes
;
_journal_name_full 'Chem. Commun.'
_journal_paper_doi 10.1039/C7CC06069F
_journal_year 2017
_chemical_formula_sum 'C36 H55 Au2 Cl2 N3 O'
_chemical_formula_weight 1010.66
_chemical_name_systematic
; 
 ? 
;
_space_group_crystal_system orthorhombic
_space_group_IT_number 19
_space_group_name_Hall 'P 2ac 2ab'
_space_group_name_H-M_alt 'P 21 21 21'
_symmetry_space_group_name_Hall 'P 2ac 2ab'
_symmetry_space_group_name_H-M 'P 21 21 21'
_atom_sites_solution_hydrogens mixed
_audit_creation_method SHELXL-2013
_audit_update_record
;
2015-12-02 deposited with the CCDC.
2017-09-12 downloaded from the CCDC.
;
_cell_angle_alpha 90
_cell_angle_beta 90
_cell_angle_gamma 90
_cell_formula_units_Z 4
_cell_length_a 12.7762(14)
_cell_length_b 17.0556(19)
_cell_length_c 18.581(2)
_cell_measurement_reflns_used 8215
_cell_measurement_temperature 296(2)
_cell_measurement_theta_max 23.24
_cell_measurement_theta_min 2.27
_cell_volume 4048.9(8)
_computing_cell_refinement 'Bruker SAINT'
_computing_data_collection 'Bruker APEX2'
_computing_data_reduction 'Bruker SAINT'
_computing_molecular_graphics 'Bruker SHELXTL'
_computing_publication_material 'Bruker SHELXTL'
_computing_structure_refinement 'SHELXL-2013 (Sheldrick, 2013)'
_computing_structure_solution 'SHELXS-97 (Sheldrick, 2008)'
_diffrn_ambient_temperature 296(2)
_diffrn_measured_fraction_theta_full 0.998
_diffrn_measured_fraction_theta_max 0.997
_diffrn_measurement_device_type 'Bruker APEX-II CCD'
_diffrn_measurement_method '\f and \w scans'
_diffrn_radiation_type MoK\a
_diffrn_radiation_wavelength 0.71073
_diffrn_reflns_av_R_equivalents 0.0487
_diffrn_reflns_av_unetI/netI 0.0489
_diffrn_reflns_Laue_measured_fraction_full 0.998
_diffrn_reflns_Laue_measured_fraction_max 0.997
_diffrn_reflns_limit_h_max 15
_diffrn_reflns_limit_h_min -16
_diffrn_reflns_limit_k_max 21
_diffrn_reflns_limit_k_min -21
_diffrn_reflns_limit_l_max 23
_diffrn_reflns_limit_l_min -23
_diffrn_reflns_number 35920
_diffrn_reflns_point_group_measured_fraction_full 0.998
_diffrn_reflns_point_group_measured_fraction_max 0.996
_diffrn_reflns_theta_full 25.242
_diffrn_reflns_theta_max 26.612
_diffrn_reflns_theta_min 1.934
_exptl_absorpt_coefficient_mu 7.399
_exptl_absorpt_correction_T_max 0.745
_exptl_absorpt_correction_T_min 0.598
_exptl_absorpt_correction_type multi-scan
_exptl_absorpt_process_details sadabs
_exptl_crystal_colour colorless
_exptl_crystal_density_diffrn 1.658
_exptl_crystal_description block
_exptl_crystal_F_000 1968
_exptl_crystal_size_max 0.180
_exptl_crystal_size_mid 0.100
_exptl_crystal_size_min 0.070
_refine_diff_density_max 0.512
_refine_diff_density_min -0.577
_refine_diff_density_rms 0.097
_refine_ls_abs_structure_details
; 
 Flack x determined using 2932 quotients [(I+)-(I-)]/[(I+)+(I-)] 
 (Parsons and Flack (2004), Acta Cryst. A60, s61). 
;
_refine_ls_abs_structure_Flack -0.006(6)
_refine_ls_extinction_method none
_refine_ls_goodness_of_fit_ref 0.998
_refine_ls_hydrogen_treatment mixed
_refine_ls_matrix_type full
_refine_ls_number_parameters 416
_refine_ls_number_reflns 8474
_refine_ls_number_restraints 26
_refine_ls_restrained_S_all 1.001
_refine_ls_R_factor_all 0.0395
_refine_ls_R_factor_gt 0.0264
_refine_ls_shift/su_max 0.005
_refine_ls_shift/su_mean 0.000
_refine_ls_structure_factor_coef Fsqd
_refine_ls_weighting_details
; 
 w=1/[\s^2^(Fo^2^)+(0.0116P)^2^] 
 where P=(Fo^2^+2Fc^2^)/3 
;
_refine_ls_weighting_scheme calc
_refine_ls_wR_factor_gt 0.0479
_refine_ls_wR_factor_ref 0.0514
_reflns_Friedel_coverage 0.801
_reflns_Friedel_fraction_full 0.998
_reflns_Friedel_fraction_max 0.996
_reflns_number_gt 7222
_reflns_number_total 8474
_reflns_threshold_expression 'I > 2\s(I)'
_cod_data_source_file c7cc06069f2.cif
_cod_data_source_block mo_51016b
_cod_database_code 7120640
_shelx_space_group_comment
; 
The symmetry employed for this shelxl refinement is uniquely defined 
by the following loop, which should always be used as a source of 
symmetry information in preference to the above space-group names. 
They are only intended as comments. 
;
_shelx_estimated_absorpt_t_min 0.349
_shelx_estimated_absorpt_t_max 0.625
_shelxl_version_number 2013-2

loop_
_space_group_symop_operation_xyz
'x, y, z'
'-x+1/2, -y, z+1/2'
'-x, y+1/2, -z+1/2'
'x+1/2, -y+1/2, -z'

loop_
_atom_site_label
_atom_site_type_symbol
_atom_site_fract_x
_atom_site_fract_y
_atom_site_fract_z
_atom_site_U_iso_or_equiv
_atom_site_adp_type
_atom_site_occupancy
_atom_site_site_symmetry_order
_atom_site_calc_flag
_atom_site_refinement_flags_posn
_atom_site_refinement_flags_adp
Au1 Au 0.69292(2) 0.77099(2) 0.22571(2) 0.04015(8) Uani 1 1 d . .
Au2 Au 0.93988(2) 0.69645(2) 0.14258(2) 0.03573(8) Uani 1 1 d . .
Cl1 Cl 0.53054(15) 0.71283(13) 0.22776(15) 0.0692(7) Uani 1 1 d . .
Cl2 Cl 0.97951(18) 0.57629(12) 0.09242(13) 0.0553(6) Uani 1 1 d . .
N1 N 1.0102(4) 0.9174(3) 0.2349(3) 0.0351(14) Uani 1 1 d . .
N2 N 0.8371(4) 0.8966(3) 0.2639(3) 0.0306(13) Uani 1 1 d . .
N3 N 0.7315(5) 0.7248(5) 0.9510(4) 0.0464(17) Uani 1 1 d D .
H3 H 0.689(5) 0.706(4) 0.918(3) 0.056 Uiso 1 1 d D U
O1 O 1.0915(4) 0.8414(3) 0.1533(3) 0.0575(16) Uani 1 1 d . .
C1 C 0.8314(5) 0.8248(4) 0.2245(4) 0.0311(15) Uani 1 1 d . .
C2 C 0.9204(5) 0.8014(4) 0.1898(3) 0.0327(15) Uani 1 1 d . .
C3 C 1.0114(6) 0.8499(5) 0.1889(4) 0.0377(18) Uani 1 1 d . .
C4 C 0.9234(6) 0.9368(4) 0.2703(4) 0.0334(16) Uani 1 1 d D .
H4 H 0.927(6) 0.983(2) 0.294(3) 0.040 Uiso 1 1 d D U
C5 C 1.1044(6) 0.9644(4) 0.2433(4) 0.0371(18) Uani 1 1 d . .
C6 C 1.1123(6) 1.0339(5) 0.2036(5) 0.046(2) Uani 1 1 d . .
C7 C 1.2055(8) 1.0754(5) 0.2112(6) 0.067(3) Uani 1 1 d . .
H7 H 1.2135 1.1225 0.1866 0.080 Uiso 1 1 calc R U
C8 C 1.2847(7) 1.0496(5) 0.2532(6) 0.074(3) Uani 1 1 d . .
H8 H 1.3466 1.0780 0.2560 0.088 Uiso 1 1 calc R U
C9 C 1.2736(7) 0.9809(6) 0.2920(6) 0.069(3) Uani 1 1 d . .
H9 H 1.3280 0.9639 0.3214 0.083 Uiso 1 1 calc R U
C10 C 1.1819(7) 0.9370(5) 0.2876(5) 0.049(2) Uani 1 1 d . .
C11 C 1.0256(8) 1.0625(5) 0.1543(5) 0.062(3) Uani 1 1 d . .
H11 H 0.9608 1.0369 0.1702 0.074 Uiso 1 1 calc R U
C12 C 1.0067(9) 1.1496(6) 0.1577(7) 0.096(4) Uani 1 1 d . .
H12A H 1.0593 1.1763 0.1301 0.144 Uiso 1 1 calc R U
H12B H 1.0098 1.1668 0.2068 0.144 Uiso 1 1 calc R U
H12C H 0.9388 1.1613 0.1382 0.144 Uiso 1 1 calc R U
C13 C 1.0425(17) 1.0395(11) 0.0795(8) 0.208(10) Uani 1 1 d . U
H13A H 1.1030 1.0660 0.0610 0.312 Uiso 1 1 calc R U
H13B H 0.9823 1.0534 0.0514 0.312 Uiso 1 1 calc R U
H13C H 1.0533 0.9838 0.0770 0.312 Uiso 1 1 calc R U
C14 C 1.1724(9) 0.8639(6) 0.3335(6) 0.074(3) Uani 1 1 d . .
H14 H 1.1090 0.8366 0.3176 0.089 Uiso 1 1 calc R U
C15 C 1.2591(12) 0.8074(7) 0.3270(8) 0.141(6) Uani 1 1 d . U
H15A H 1.2803 0.8037 0.2776 0.212 Uiso 1 1 calc R U
H15B H 1.2363 0.7569 0.3436 0.212 Uiso 1 1 calc R U
H15C H 1.3171 0.8248 0.3557 0.212 Uiso 1 1 calc R U
C16 C 1.1574(15) 0.8827(9) 0.4102(9) 0.172(9) Uani 1 1 d . U
H16A H 1.2176 0.9104 0.4279 0.258 Uiso 1 1 calc R U
H16B H 1.1484 0.8351 0.4371 0.258 Uiso 1 1 calc R U
H16C H 1.0963 0.9150 0.4157 0.258 Uiso 1 1 calc R U
C17 C 0.7433(6) 0.9255(4) 0.3016(4) 0.0400(19) Uani 1 1 d . .
C18 C 0.6772(6) 0.9755(5) 0.2646(5) 0.049(2) Uani 1 1 d . .
C19 C 0.5900(7) 1.0030(6) 0.3022(7) 0.075(3) Uani 1 1 d . .
H19 H 0.5442 1.0375 0.2797 0.090 Uiso 1 1 calc R U
C20 C 0.5707(9) 0.9803(6) 0.3715(7) 0.084(4) Uani 1 1 d . .
H20 H 0.5124 0.9996 0.3957 0.101 Uiso 1 1 calc R U
C21 C 0.6361(9) 0.9300(7) 0.4046(6) 0.078(3) Uani 1 1 d . .
H21 H 0.6209 0.9142 0.4513 0.094 Uiso 1 1 calc R U
C22 C 0.7254(7) 0.9009(5) 0.3715(5) 0.057(3) Uani 1 1 d . .
C23 C 0.6948(7) 0.9989(5) 0.1869(5) 0.053(2) Uani 1 1 d . .
H23 H 0.7587 0.9727 0.1704 0.064 Uiso 1 1 calc R U
C24 C 0.6050(9) 0.9712(7) 0.1393(7) 0.096(4) Uani 1 1 d . .
H24A H 0.5405 0.9932 0.1564 0.144 Uiso 1 1 calc R U
H24B H 0.6010 0.9150 0.1408 0.144 Uiso 1 1 calc R U
H24C H 0.6171 0.9880 0.0907 0.144 Uiso 1 1 calc R U
C25 C 0.7119(9) 1.0864(6) 0.1800(6) 0.081(3) Uani 1 1 d . .
H25A H 0.6472 1.1133 0.1888 0.121 Uiso 1 1 calc R U
H25B H 0.7362 1.0983 0.1324 0.121 Uiso 1 1 calc R U
H25C H 0.7632 1.1030 0.2145 0.121 Uiso 1 1 calc R U
C26 C 0.7962(10) 0.8441(7) 0.4099(5) 0.078(3) Uani 1 1 d . .
H26 H 0.8456 0.8233 0.3743 0.093 Uiso 1 1 calc R U
C27 C 0.8600(13) 0.8853(11) 0.4683(8) 0.149(7) Uani 1 1 d . .
H27A H 0.8991 0.9276 0.4472 0.224 Uiso 1 1 calc R U
H27B H 0.9075 0.8485 0.4899 0.224 Uiso 1 1 calc R U
H27C H 0.8137 0.9057 0.5044 0.224 Uiso 1 1 calc R U
C28 C 0.7383(11) 0.7748(7) 0.4423(7) 0.126(5) Uani 1 1 d . .
H28A H 0.6865 0.7935 0.4756 0.189 Uiso 1 1 calc R U
H28B H 0.7871 0.7416 0.4671 0.189 Uiso 1 1 calc R U
H28C H 0.7047 0.7456 0.4046 0.189 Uiso 1 1 calc R U
C29 C 0.8391(6) 0.6917(6) 0.9351(6) 0.067(3) Uani 1 1 d . .
H29A H 0.8811 0.7320 0.9122 0.080 Uiso 1 1 calc R U
H29B H 0.8727 0.6780 0.9802 0.080 Uiso 1 1 calc R U
C30 C 0.8368(9) 0.6205(8) 0.8874(8) 0.118(5) Uani 1 1 d . U
H30A H 0.7865 0.5837 0.9055 0.177 Uiso 1 1 calc R U
H30B H 0.9048 0.5965 0.8867 0.177 Uiso 1 1 calc R U
H30C H 0.8177 0.6357 0.8394 0.177 Uiso 1 1 calc R U
C31 C 0.7254(7) 0.8119(6) 0.9378(5) 0.060(2) Uani 1 1 d . .
H31 H 0.6535 0.8280 0.9486 0.072 Uiso 1 1 calc R U
C32 C 0.7451(8) 0.8306(6) 0.8591(6) 0.083(3) Uani 1 1 d . .
H32A H 0.8183 0.8249 0.8487 0.124 Uiso 1 1 calc R U
H32B H 0.7239 0.8836 0.8494 0.124 Uiso 1 1 calc R U
H32C H 0.7055 0.7953 0.8295 0.124 Uiso 1 1 calc R U
C33 C 0.7974(10) 0.8581(6) 0.9886(7) 0.102(4) Uani 1 1 d . .
H33A H 0.7794 0.8465 1.0376 0.153 Uiso 1 1 calc R U
H33B H 0.7890 0.9132 0.9800 0.153 Uiso 1 1 calc R U
H33C H 0.8689 0.8435 0.9800 0.153 Uiso 1 1 calc R U
C34 C 0.6899(7) 0.7020(6) 1.0250(4) 0.063(2) Uani 1 1 d . .
H34 H 0.7360 0.7248 1.0615 0.076 Uiso 1 1 calc R U
C35 C 0.6897(10) 0.6156(7) 1.0347(7) 0.109(5) Uani 1 1 d . .
H35A H 0.6776 0.6033 1.0844 0.164 Uiso 1 1 calc R U
H35B H 0.7562 0.5947 1.0201 0.164 Uiso 1 1 calc R U
H35C H 0.6354 0.5929 1.0057 0.164 Uiso 1 1 calc R U
C36 C 0.5812(7) 0.7353(9) 1.0356(5) 0.102(4) Uani 1 1 d . .
H36A H 0.5369 0.7190 0.9967 0.153 Uiso 1 1 calc R U
H36B H 0.5849 0.7915 1.0368 0.153 Uiso 1 1 calc R U
H36C H 0.5529 0.7164 1.0803 0.153 Uiso 1 1 calc R U

loop_
_atom_site_aniso_label
_atom_site_aniso_U_11
_atom_site_aniso_U_22
_atom_site_aniso_U_33
_atom_site_aniso_U_23
_atom_site_aniso_U_13
_atom_site_aniso_U_12
Au1 0.03382(15) 0.03497(15) 0.05166(19) -0.00321(15) 0.00393(15) -0.00442(14)
Au2 0.03575(15) 0.03186(14) 0.03959(15) -0.00554(14) 0.00063(15) -0.00149(13)
Cl1 0.0392(11) 0.0621(15) 0.1062(19) 0.0017(15) 0.0054(12) -0.0150(10)
Cl2 0.0672(15) 0.0332(11) 0.0656(15) -0.0104(10) 0.0038(12) 0.0007(10)
N1 0.028(3) 0.036(3) 0.042(4) -0.004(3) -0.002(3) 0.000(3)
N2 0.030(3) 0.029(3) 0.033(3) -0.004(3) 0.004(3) 0.000(2)
N3 0.030(3) 0.060(5) 0.049(4) 0.000(4) -0.005(3) -0.003(3)
O1 0.040(3) 0.059(3) 0.074(4) -0.034(3) 0.022(3) -0.011(3)
C1 0.037(4) 0.023(3) 0.033(4) 0.002(3) -0.006(3) 0.000(3)
C2 0.036(4) 0.032(3) 0.030(3) 0.001(3) -0.003(3) -0.001(3)
C3 0.034(4) 0.042(5) 0.037(4) -0.008(4) -0.003(4) 0.004(4)
C4 0.041(4) 0.028(4) 0.031(4) -0.006(3) -0.005(4) 0.001(3)
C5 0.033(4) 0.039(4) 0.039(5) -0.009(4) 0.001(3) -0.002(3)
C6 0.041(5) 0.042(5) 0.053(6) -0.006(4) -0.002(4) -0.008(4)
C7 0.065(6) 0.043(5) 0.093(8) 0.005(5) -0.004(6) -0.018(5)
C8 0.043(6) 0.054(6) 0.124(10) -0.010(6) -0.015(6) -0.015(4)
C9 0.043(5) 0.060(6) 0.105(9) -0.012(6) -0.026(5) 0.001(4)
C10 0.045(5) 0.046(5) 0.057(6) -0.003(4) -0.010(5) -0.002(4)
C11 0.079(7) 0.045(5) 0.061(6) 0.005(5) -0.018(5) -0.007(5)
C12 0.115(10) 0.069(7) 0.104(10) 0.003(7) -0.023(8) 0.013(7)
C13 0.31(2) 0.214(19) 0.104(12) -0.069(13) -0.102(14) 0.149(19)
C14 0.084(8) 0.061(6) 0.078(8) 0.013(5) -0.040(6) 0.002(6)
C15 0.198(16) 0.072(8) 0.154(14) 0.027(9) 0.026(11) 0.058(10)
C16 0.27(2) 0.119(12) 0.129(13) 0.057(11) 0.064(14) 0.094(14)
C17 0.038(4) 0.033(4) 0.049(5) -0.015(4) 0.012(4) -0.004(3)
C18 0.031(4) 0.042(5) 0.075(6) -0.012(5) 0.002(5) -0.002(4)
C19 0.042(6) 0.057(6) 0.127(11) -0.023(7) 0.007(6) 0.006(5)
C20 0.059(7) 0.070(7) 0.123(11) -0.020(7) 0.047(8) -0.002(6)
C21 0.082(8) 0.084(8) 0.068(7) -0.006(6) 0.040(6) -0.002(7)
C22 0.069(6) 0.052(5) 0.050(6) -0.010(5) 0.028(5) -0.001(4)
C23 0.044(5) 0.047(5) 0.069(6) 0.006(4) -0.012(5) 0.006(4)
C24 0.106(9) 0.081(8) 0.102(9) 0.009(8) -0.048(8) -0.008(7)
C25 0.089(8) 0.060(6) 0.092(8) 0.008(6) -0.006(7) -0.010(6)
C26 0.103(9) 0.088(7) 0.042(5) 0.007(5) 0.027(6) 0.008(7)
C27 0.181(17) 0.182(17) 0.084(10) 0.000(11) -0.031(11) -0.014(13)
C28 0.180(14) 0.080(8) 0.118(11) 0.022(9) 0.057(10) -0.009(9)
C29 0.038(5) 0.074(6) 0.088(7) -0.003(6) -0.009(5) 0.002(5)
C30 0.073(8) 0.132(11) 0.150(12) -0.072(10) -0.014(8) 0.042(8)
C31 0.044(5) 0.063(6) 0.072(6) -0.004(5) -0.003(4) 0.007(5)
C32 0.070(7) 0.086(8) 0.092(8) 0.026(7) 0.006(7) -0.009(6)
C33 0.110(10) 0.065(7) 0.132(11) -0.016(7) -0.031(9) -0.015(7)
C34 0.048(5) 0.097(7) 0.045(5) 0.004(5) -0.015(4) -0.007(6)
C35 0.098(9) 0.109(10) 0.120(11) 0.058(9) -0.028(9) -0.038(9)
C36 0.052(6) 0.182(13) 0.073(7) 0.030(8) 0.012(5) 0.005(8)

loop_
_atom_type_symbol
_atom_type_description
_atom_type_scat_dispersion_real
_atom_type_scat_dispersion_imag
_atom_type_scat_source
C C 0.0033 0.0016 'International Tables Vol C Tables 4.2.6.8 and 6.1.1.4'
H H 0.0000 0.0000 'International Tables Vol C Tables 4.2.6.8 and 6.1.1.4'
N N 0.0061 0.0033 'International Tables Vol C Tables 4.2.6.8 and 6.1.1.4'
O O 0.0106 0.0060 'International Tables Vol C Tables 4.2.6.8 and 6.1.1.4'
Cl Cl 0.1484 0.1585 'International Tables Vol C Tables 4.2.6.8 and 6.1.1.4'
Au Au -2.0133 8.8022 'International Tables Vol C Tables 4.2.6.8 and 6.1.1.4'

loop_
_geom_angle_atom_site_label_1
_geom_angle_atom_site_label_2
_geom_angle_atom_site_label_3
_geom_angle
C1 Au1 Cl1 178.10(19)
C2 Au2 Cl2 174.2(2)
C4 N1 C3 120.2(6)
C4 N1 C5 120.0(6)
C3 N1 C5 119.8(6)
C4 N2 C1 122.7(6)
C4 N2 C17 117.9(6)
C1 N2 C17 119.3(5)
C31 N3 C29 112.5(7)
C31 N3 C34 112.4(7)
C29 N3 C34 113.4(7)
C31 N3 H3 103(5)
C29 N3 H3 107(5)
C34 N3 H3 109(5)
C2 C1 N2 116.7(6)
C2 C1 Au1 127.5(5)
N2 C1 Au1 115.7(4)
C1 C2 C3 120.9(6)
C1 C2 Au2 124.7(5)
C3 C2 Au2 114.2(5)
O1 C3 C2 128.1(7)
O1 C3 N1 115.2(7)
C2 C3 N1 116.7(6)
N2 C4 N1 122.0(6)
N2 C4 H4 123(5)
N1 C4 H4 114(5)
C10 C5 C6 123.6(7)
C10 C5 N1 118.4(7)
C6 C5 N1 118.0(7)
C7 C6 C5 116.0(8)
C7 C6 C11 121.5(8)
C5 C6 C11 122.5(7)
C8 C7 C6 122.2(9)
C8 C7 H7 118.9
C6 C7 H7 118.9
C7 C8 C9 120.1(8)
C7 C8 H8 120.0
C9 C8 H8 120.0
C8 C9 C10 120.6(9)
C8 C9 H9 119.7
C10 C9 H9 119.7
C5 C10 C9 117.5(8)
C5 C10 C14 124.1(8)
C9 C10 C14 118.4(8)
C13 C11 C12 109.2(11)
C13 C11 C6 112.3(10)
C12 C11 C6 114.1(8)
C13 C11 H11 106.9
C12 C11 H11 106.9
C6 C11 H11 106.9
C11 C12 H12A 109.5
C11 C12 H12B 109.5
H12A C12 H12B 109.5
C11 C12 H12C 109.5
H12A C12 H12C 109.5
H12B C12 H12C 109.5
C11 C13 H13A 109.5
C11 C13 H13B 109.5
H13A C13 H13B 109.5
C11 C13 H13C 109.5
H13A C13 H13C 109.5
H13B C13 H13C 109.5
C15 C14 C16 108.6(10)
C15 C14 C10 115.6(10)
C16 C14 C10 112.1(10)
C15 C14 H14 106.7
C16 C14 H14 106.7
C10 C14 H14 106.7
C14 C15 H15A 109.5
C14 C15 H15B 109.5
H15A C15 H15B 109.5
C14 C15 H15C 109.5
H15A C15 H15C 109.5
H15B C15 H15C 109.5
C14 C16 H16A 109.5
C14 C16 H16B 109.5
H16A C16 H16B 109.5
C14 C16 H16C 109.5
H16A C16 H16C 109.5
H16B C16 H16C 109.5
C22 C17 C18 123.5(8)
C22 C17 N2 118.6(7)
C18 C17 N2 117.8(7)
C17 C18 C19 116.4(9)
C17 C18 C23 123.1(8)
C19 C18 C23 120.5(9)
C20 C19 C18 121.4(11)
C20 C19 H19 119.3
C18 C19 H19 119.3
C21 C20 C19 119.9(10)
C21 C20 H20 120.1
C19 C20 H20 120.1
C20 C21 C22 122.4(10)
C20 C21 H21 118.8
C22 C21 H21 118.8
C17 C22 C21 116.3(10)
C17 C22 C26 122.7(8)
C21 C22 C26 121.0(9)
C25 C23 C18 111.3(8)
C25 C23 C24 111.4(8)
C18 C23 C24 111.1(8)
C25 C23 H23 107.6
C18 C23 H23 107.6
C24 C23 H23 107.6
C23 C24 H24A 109.5
C23 C24 H24B 109.5
H24A C24 H24B 109.5
C23 C24 H24C 109.5
H24A C24 H24C 109.5
H24B C24 H24C 109.5
C23 C25 H25A 109.5
C23 C25 H25B 109.5
H25A C25 H25B 109.5
C23 C25 H25C 109.5
H25A C25 H25C 109.5
H25B C25 H25C 109.5
C22 C26 C28 113.4(11)
C22 C26 C27 111.1(11)
C28 C26 C27 109.7(10)
C22 C26 H26 107.5
C28 C26 H26 107.5
C27 C26 H26 107.5
C26 C27 H27A 109.5
C26 C27 H27B 109.5
H27A C27 H27B 109.5
C26 C27 H27C 109.5
H27A C27 H27C 109.5
H27B C27 H27C 109.5
C26 C28 H28A 109.5
C26 C28 H28B 109.5
H28A C28 H28B 109.5
C26 C28 H28C 109.5
H28A C28 H28C 109.5
H28B C28 H28C 109.5
C30 C29 N3 113.5(8)
C30 C29 H29A 108.9
N3 C29 H29A 108.9
C30 C29 H29B 108.9
N3 C29 H29B 108.9
H29A C29 H29B 107.7
C29 C30 H30A 109.5
C29 C30 H30B 109.5
H30A C30 H30B 109.5
C29 C30 H30C 109.5
H30A C30 H30C 109.5
H30B C30 H30C 109.5
N3 C31 C32 110.9(8)
N3 C31 C33 112.0(8)
C32 C31 C33 112.6(9)
N3 C31 H31 107.0
C32 C31 H31 107.0
C33 C31 H31 107.0
C31 C32 H32A 109.5
C31 C32 H32B 109.5
H32A C32 H32B 109.5
C31 C32 H32C 109.5
H32A C32 H32C 109.5
H32B C32 H32C 109.5
C31 C33 H33A 109.5
C31 C33 H33B 109.5
H33A C33 H33B 109.5
C31 C33 H33C 109.5
H33A C33 H33C 109.5
H33B C33 H33C 109.5
C35 C34 C36 110.8(10)
C35 C34 N3 111.3(9)
C36 C34 N3 110.0(7)
C35 C34 H34 108.2
C36 C34 H34 108.2
N3 C34 H34 108.2
C34 C35 H35A 109.5
C34 C35 H35B 109.5
H35A C35 H35B 109.5
C34 C35 H35C 109.5
H35A C35 H35C 109.5
H35B C35 H35C 109.5
C34 C36 H36A 109.5
C34 C36 H36B 109.5
H36A C36 H36B 109.5
C34 C36 H36C 109.5
H36A C36 H36C 109.5
H36B C36 H36C 109.5

loop_
_geom_bond_atom_site_label_1
_geom_bond_atom_site_label_2
_geom_bond_distance
Au1 C1 1.993(6)
Au1 Cl1 2.2999(19)
Au2 C2 2.009(7)
Au2 Cl2 2.308(2)
N1 C4 1.330(9)
N1 C3 1.435(9)
N1 C5 1.454(9)
N2 C4 1.303(9)
N2 C1 1.428(8)
N2 C17 1.473(9)
N3 C31 1.506(12)
N3 C29 1.515(10)
N3 C34 1.524(10)
N3 H3 0.88(3)
O1 C3 1.226(8)
C1 C2 1.367(9)
C2 C3 1.428(10)
C4 H4 0.91(3)
C5 C10 1.369(11)
C5 C6 1.401(11)
C6 C7 1.393(11)
C6 C11 1.518(12)
C7 C8 1.351(13)
C7 H7 0.9300
C8 C9 1.382(14)
C8 H8 0.9300
C9 C10 1.394(12)
C9 H9 0.9300
C10 C14 1.516(12)
C11 C13 1.460(17)
C11 C12 1.507(13)
C11 H11 0.9800
C12 H12A 0.9600
C12 H12B 0.9600
C12 H12C 0.9600
C13 H13A 0.9600
C13 H13B 0.9600
C13 H13C 0.9600
C14 C15 1.473(15)
C14 C16 1.474(17)
C14 H14 0.9800
C15 H15A 0.9600
C15 H15B 0.9600
C15 H15C 0.9600
C16 H16A 0.9600
C16 H16B 0.9600
C16 H16C 0.9600
C17 C22 1.384(12)
C17 C18 1.384(11)
C18 C19 1.396(12)
C18 C23 1.514(13)
C19 C20 1.366(16)
C19 H19 0.9300
C20 C21 1.347(16)
C20 H20 0.9300
C21 C22 1.387(13)
C21 H21 0.9300
C22 C26 1.505(14)
C23 C25 1.512(12)
C23 C24 1.524(13)
C23 H23 0.9800
C24 H24A 0.9600
C24 H24B 0.9600
C24 H24C 0.9600
C25 H25A 0.9600
C25 H25B 0.9600
C25 H25C 0.9600
C26 C28 1.517(15)
C26 C27 1.529(17)
C26 H26 0.9800
C27 H27A 0.9600
C27 H27B 0.9600
C27 H27C 0.9600
C28 H28A 0.9600
C28 H28B 0.9600
C28 H28C 0.9600
C29 C30 1.505(14)
C29 H29A 0.9700
C29 H29B 0.9700
C30 H30A 0.9600
C30 H30B 0.9600
C30 H30C 0.9600
C31 C32 1.518(14)
C31 C33 1.536(13)
C31 H31 0.9800
C32 H32A 0.9600
C32 H32B 0.9600
C32 H32C 0.9600
C33 H33A 0.9600
C33 H33B 0.9600
C33 H33C 0.9600
C34 C35 1.485(14)
C34 C36 1.513(13)
C34 H34 0.9800
C35 H35A 0.9600
C35 H35B 0.9600
C35 H35C 0.9600
C36 H36A 0.9600
C36 H36B 0.9600
C36 H36C 0.9600

loop_
_geom_hbond_atom_site_label_D
_geom_hbond_atom_site_label_H
_geom_hbond_atom_site_label_A
_geom_hbond_distance_DH
_geom_hbond_distance_HA
_geom_hbond_distance_DA
_geom_hbond_angle_DHA
_geom_hbond_site_symmetry_A
C31 H31 Cl2 0.98 2.86 3.718(9) 146.6 4_466
C4 H4 Cl2 0.91(3) 2.89(4) 3.703(7) 149(6) 3_755
N3 H3 O1 0.88(3) 1.99(3) 2.870(8) 177(8) 4_466

loop_
_geom_torsion_atom_site_label_1
_geom_torsion_atom_site_label_2
_geom_torsion_atom_site_label_3
_geom_torsion_atom_site_label_4
_geom_torsion
C4 N2 C1 C2 -3.3(10)
C17 N2 C1 C2 179.1(6)
C4 N2 C1 Au1 177.4(5)
C17 N2 C1 Au1 -0.2(8)
N2 C1 C2 C3 -4.7(10)
Au1 C1 C2 C3 174.5(5)
N2 C1 C2 Au2 170.9(4)
Au1 C1 C2 Au2 -9.8(9)
C1 C2 C3 O1 -170.3(8)
Au2 C2 C3 O1 13.6(11)
C1 C2 C3 N1 9.5(10)
Au2 C2 C3 N1 -166.6(5)
C4 N1 C3 O1 173.1(7)
C5 N1 C3 O1 -7.3(10)
C4 N1 C3 C2 -6.8(10)
C5 N1 C3 C2 172.8(6)
C1 N2 C4 N1 6.2(11)
C17 N2 C4 N1 -176.2(7)
C3 N1 C4 N2 -0.9(11)
C5 N1 C4 N2 179.6(7)
C4 N1 C5 C10 101.7(8)
C3 N1 C5 C10 -77.9(9)
C4 N1 C5 C6 -80.6(9)
C3 N1 C5 C6 99.8(8)
C10 C5 C6 C7 0.0(13)
N1 C5 C6 C7 -177.6(7)
C10 C5 C6 C11 179.4(8)
N1 C5 C6 C11 1.8(12)
C5 C6 C7 C8 1.4(15)
C11 C6 C7 C8 -178.0(10)
C6 C7 C8 C9 -1.9(17)
C7 C8 C9 C10 1.0(16)
C6 C5 C10 C9 -0.8(13)
N1 C5 C10 C9 176.8(7)
C6 C5 C10 C14 177.1(8)
N1 C5 C10 C14 -5.3(12)
C8 C9 C10 C5 0.3(15)
C8 C9 C10 C14 -177.7(10)
C7 C6 C11 C13 83.4(14)
C5 C6 C11 C13 -96.0(14)
C7 C6 C11 C12 -41.6(13)
C5 C6 C11 C12 139.1(10)
C5 C10 C14 C15 129.6(11)
C9 C10 C14 C15 -52.6(14)
C5 C10 C14 C16 -105.2(13)
C9 C10 C14 C16 72.6(14)
C4 N2 C17 C22 -89.3(9)
C1 N2 C17 C22 88.5(9)
C4 N2 C17 C18 91.3(9)
C1 N2 C17 C18 -90.9(8)
C22 C17 C18 C19 1.7(12)
N2 C17 C18 C19 -178.9(7)
C22 C17 C18 C23 -177.0(8)
N2 C17 C18 C23 2.4(11)
C17 C18 C19 C20 -1.1(14)
C23 C18 C19 C20 177.6(9)
C18 C19 C20 C21 -0.4(16)
C19 C20 C21 C22 1.6(17)
C18 C17 C22 C21 -0.7(13)
N2 C17 C22 C21 179.9(8)
C18 C17 C22 C26 177.6(9)
N2 C17 C22 C26 -1.8(13)
C20 C21 C22 C17 -1.0(15)
C20 C21 C22 C26 -179.3(11)
C17 C18 C23 C25 -117.8(9)
C19 C18 C23 C25 63.6(12)
C17 C18 C23 C24 117.5(9)
C19 C18 C23 C24 -61.2(11)
C17 C22 C26 C28 -127.9(10)
C21 C22 C26 C28 50.3(13)
C17 C22 C26 C27 108.1(11)
C21 C22 C26 C27 -73.7(13)
C31 N3 C29 C30 -130.1(10)
C34 N3 C29 C30 101.0(11)
C29 N3 C31 C32 62.7(9)
C34 N3 C31 C32 -167.8(7)
C29 N3 C31 C33 -64.0(10)
C34 N3 C31 C33 65.4(10)
C31 N3 C34 C35 176.0(8)
C29 N3 C34 C35 -55.0(10)
C31 N3 C34 C36 52.7(10)
C29 N3 C34 C36 -178.3(8)
